data_4130622
loop_
_publ_author_name
'Jiang, Juncong'
'Furukawa, Hiroyasu'
'Zhang, Yue-Biao'
'Yaghi, Omar M.'

_publ_section_title
;
 High Methane Storage Working Capacity in Metal-Organic Frameworks with
 Acrylate Links.
;
_journal_issue 32
_journal_name_full 'Journal of the American Chemical Society'
_journal_page_first 10244
_journal_page_last 10251
_journal_paper_doi 10.1021/jacs.6b05261
_journal_volume 138
_journal_year 2016
_chemical_formula_sum 'C30 H18 N0 O13 Zn4'
_chemical_formula_weight 847.92
_chemical_name_common &#x00A1;&#x00AE;MOF-950&#x00A1;&#x00AF;
_chemical_name_systematic &#x00A1;&#x00AE;MOF-950&#x00A1;&#x00AF;
_space_group_crystal_system cubic
_space_group_IT_number 205
_space_group_name_Hall '-P 2ac 2ab 3'
_space_group_name_H-M_alt 'P a -3'
_atom_sites_solution_hydrogens geom
_audit_creation_method SHELXL-2014/7
_cell_angle_alpha 90
_cell_angle_beta 90
_cell_angle_gamma 90
_cell_formula_units_Z 4
_cell_length_a 21.2832(4)
_cell_length_b 21.2832(4)
_cell_length_c 21.2832(4)
_cell_measurement_reflns_used 9951
_cell_measurement_temperature 150(2)
_cell_measurement_theta_max 49.67
_cell_measurement_theta_min 2.94
_cell_volume 9640.7(3)
_computing_cell_refinement 'Bruker SAINT'
_computing_data_collection 'Bruker APEX2'
_computing_data_reduction 'Bruker SAINT'
_computing_molecular_graphics 'Bruker SHELXTL'
_computing_publication_material 'Bruker SHELXTL'
_computing_structure_refinement 'SHELXL-2014 (Sheldrick 2014)'
_computing_structure_solution 'SHELXS-97 (Sheldrick 2008)'
_diffrn_ambient_temperature 150(2)
_diffrn_measured_fraction_theta_full 0.997
_diffrn_measured_fraction_theta_max 0.997
_diffrn_measurement_device_type 'Bruker APEX-II CCD'
_diffrn_measurement_method '\f and \w scans'
_diffrn_radiation_type CuK\a
_diffrn_radiation_wavelength 1.54178
_diffrn_reflns_av_R_equivalents 0.0446
_diffrn_reflns_av_unetI/netI 0.0320
_diffrn_reflns_Laue_measured_fraction_full 0.997
_diffrn_reflns_Laue_measured_fraction_max 0.997
_diffrn_reflns_limit_h_max 16
_diffrn_reflns_limit_h_min -18
_diffrn_reflns_limit_k_max 21
_diffrn_reflns_limit_k_min -13
_diffrn_reflns_limit_l_max 21
_diffrn_reflns_limit_l_min -20
_diffrn_reflns_number 15494
_diffrn_reflns_point_group_measured_fraction_full 0.997
_diffrn_reflns_point_group_measured_fraction_max 0.997
_diffrn_reflns_theta_full 49.672
_diffrn_reflns_theta_max 49.672
_diffrn_reflns_theta_min 3.597
_diffrn_source 'Microfocus Sealed tube'
_exptl_absorpt_coefficient_mu 1.320
_exptl_absorpt_correction_T_max 0.913
_exptl_absorpt_correction_T_min 0.879
_exptl_absorpt_correction_type multi-scan
_exptl_absorpt_process_details SADABS
_exptl_crystal_colour &#x00A1;&#x00AE;colorless&#x00A1;&#x00AF;
_exptl_crystal_density_diffrn 0.584
_exptl_crystal_description &#x00A1;&#x00AE;block&#x00A1;&#x00AF;
_exptl_crystal_F_000 1688
_exptl_crystal_size_max 0.100
_exptl_crystal_size_mid 0.090
_exptl_crystal_size_min 0.070
_exptl_transmission_factor_max 0.913
_exptl_transmission_factor_min 0.879
_refine_diff_density_max 0.357
_refine_diff_density_min -0.442
_refine_diff_density_rms 0.058
_refine_ls_extinction_method none
_refine_ls_goodness_of_fit_ref 1.005
_refine_ls_hydrogen_treatment constr
_refine_ls_matrix_type full
_refine_ls_number_parameters 96
_refine_ls_number_reflns 1633
_refine_ls_number_restraints 27
_refine_ls_restrained_S_all 1.017
_refine_ls_R_factor_all 0.0999
_refine_ls_R_factor_gt 0.0824
_refine_ls_shift/su_max 0.000
_refine_ls_shift/su_mean 0.000
_refine_ls_structure_factor_coef Fsqd
_refine_ls_weighting_details 'w=1/[\s^2^(Fo^2^)+(0.1400P)^2^+10.0000P] where P=(Fo^2^+2Fc^2^)/3'
_refine_ls_weighting_scheme calc
_refine_ls_wR_factor_gt 0.2271
_refine_ls_wR_factor_ref 0.2495
_reflns_Friedel_coverage 0.000
_reflns_number_gt 1241
_reflns_number_total 1633
_reflns_threshold_expression 'I > 2\s(I)'
_cod_data_source_file ja6b05261_si_001.cif
_cod_data_source_block MOF-950
_cod_original_cell_volume 9640.8(5)
_cod_database_code 4130622
_shelx_shelxl_version_number 2014/7
_shelx_space_group_comment
;
The symmetry employed for this shelxl refinement is uniquely defined
by the following loop, which should always be used as a source of
symmetry information in preference to the above space-group names.
They are only intended as comments.
;
_shelx_estimated_absorpt_t_min 0.879
_shelx_estimated_absorpt_t_max 0.913

loop_
_space_group_symop_operation_xyz
'x, y, z'
'-x+1/2, -y, z+1/2'
'-x, y+1/2, -z+1/2'
'x+1/2, -y+1/2, -z'
'z, x, y'
'z+1/2, -x+1/2, -y'
'-z+1/2, -x, y+1/2'
'-z, x+1/2, -y+1/2'
'y, z, x'
'-y, z+1/2, -x+1/2'
'y+1/2, -z+1/2, -x'
'-y+1/2, -z, x+1/2'
'-x, -y, -z'
'x-1/2, y, -z-1/2'
'x, -y-1/2, z-1/2'
'-x-1/2, y-1/2, z'
'-z, -x, -y'
'-z-1/2, x-1/2, y'
'z-1/2, x, -y-1/2'
'z, -x-1/2, y-1/2'
'-y, -z, -x'
'y, -z-1/2, x-1/2'
'-y-1/2, z-1/2, x'
'y-1/2, z, -x-1/2'

loop_
_atom_site_label
_atom_site_type_symbol
_atom_site_fract_x
_atom_site_fract_y
_atom_site_fract_z
_atom_site_U_iso_or_equiv
_atom_site_adp_type
_atom_site_occupancy
_atom_site_site_symmetry_order
_atom_site_calc_flag
_atom_site_refinement_flags_posn
_atom_site_refinement_flags_adp
_atom_site_refinement_flags_occupancy
_atom_site_disorder_assembly
_atom_site_disorder_group
Zn1 Zn 0.44414(6) 0.55586(6) 0.05586(6) 0.0888(8) Uani 0.5 3 d S T P . .
Zn2 Zn 0.53505(6) 0.49751(7) 0.08183(6) 0.0985(8) Uani 0.5 1 d D . P . .
O1 O 0.5000 0.5000 0.0000 0.078(2) Uani 1 6 d S T P . .
O2 O 0.4888(4) 0.6227(4) 0.0946(4) 0.122(3) Uani 0.5 1 d . . P A 2
O2' O 0.5486(7) 0.5806(5) 0.1153(5) 0.180(5) Uani 0.5 1 d . . P A 1
O3 O 0.5882(5) 0.6141(6) 0.0517(7) 0.153(5) Uani 0.5 1 d . . P . 2
O3' O 0.5519(7) 0.6332(6) 0.0240(6) 0.162(5) Uani 0.5 1 d . . P . 1
C1 C 0.5503(5) 0.6355(4) 0.0837(4) 0.157(3) Uani 1 1 d . U . . .
C2 C 0.5711(4) 0.6907(4) 0.1215(4) 0.177(4) Uani 1 1 d . U . . .
H2 H 0.5498 0.7006 0.1594 0.212 Uiso 1 1 calc R U . . .
C3 C 0.6158(4) 0.7240(4) 0.1044(4) 0.167(3) Uani 1 1 d . U . . .
H3 H 0.6366 0.7117 0.0669 0.200 Uiso 1 1 calc R U . . .
C4 C 0.6406(3) 0.7822(3) 0.1371(3) 0.144(3) Uani 1 1 d . U . . .
C5 C 0.6133(3) 0.8072(3) 0.1902(3) 0.155(3) Uani 1 1 d . U . . .
H5 H 0.5773 0.7875 0.2077 0.186 Uiso 1 1 calc R U . . .

loop_
_atom_site_aniso_label
_atom_site_aniso_U_11
_atom_site_aniso_U_22
_atom_site_aniso_U_33
_atom_site_aniso_U_23
_atom_site_aniso_U_13
_atom_site_aniso_U_12
Zn1 0.0888(8) 0.0888(8) 0.0888(8) 0.0042(7) -0.0042(7) -0.0042(7)
Zn2 0.1086(12) 0.1005(11) 0.0862(11) -0.0011(7) -0.0074(7) -0.0024(8)
O1 0.078(2) 0.078(2) 0.078(2) 0.019(2) -0.019(2) -0.019(2)
O2 0.122(6) 0.105(6) 0.140(7) -0.030(5) -0.006(5) -0.033(5)
O2' 0.271(15) 0.120(8) 0.149(9) -0.045(7) 0.004(9) -0.030(9)
O3 0.118(8) 0.219(13) 0.122(9) -0.094(9) 0.014(7) -0.059(7)
O3' 0.192(13) 0.146(9) 0.147(11) -0.061(8) 0.005(8) -0.112(9)
C1 0.196(9) 0.143(7) 0.133(7) -0.033(5) 0.019(7) -0.082(6)
C2 0.181(7) 0.188(7) 0.161(6) -0.069(5) 0.050(5) -0.079(6)
C3 0.152(6) 0.174(6) 0.174(6) -0.069(5) 0.065(5) -0.077(5)
C4 0.139(5) 0.148(5) 0.145(5) -0.066(4) 0.054(4) -0.061(4)
C5 0.156(6) 0.155(6) 0.154(6) -0.072(5) 0.070(5) -0.074(5)

loop_
_atom_type_symbol
_atom_type_description
_atom_type_scat_dispersion_real
_atom_type_scat_dispersion_imag
_atom_type_scat_source
C C 0.0181 0.0091 'International Tables Vol C Tables 4.2.6.8 and 6.1.1.4'
H H 0.0000 0.0000 'International Tables Vol C Tables 4.2.6.8 and 6.1.1.4'
O O 0.0492 0.0322 'International Tables Vol C Tables 4.2.6.8 and 6.1.1.4'
Zn Zn -1.5491 0.6778 'International Tables Vol C Tables 4.2.6.8 and 6.1.1.4'

loop_
_geom_angle_atom_site_label_1
_geom_angle_atom_site_label_2
_geom_angle_atom_site_label_3
_geom_angle
_geom_angle_site_symmetry_1
_geom_angle_site_symmetry_3
O2 Zn1 O2 105.5(3) 10_655 7_564
O2 Zn1 O2 105.5(3) 10_655 .
O2 Zn1 O2 105.5(3) 7_564 .
O2 Zn1 O1 113.2(3) 10_655 .
O2 Zn1 O1 113.2(3) 7_564 .
O2 Zn1 O1 113.2(3) . .
O2 Zn1 Zn2 163.3(3) 10_655 .
O2 Zn1 Zn2 85.2(3) 7_564 .
O2 Zn1 Zn2 83.3(3) . .
O1 Zn1 Zn2 50.15(5) . .
O2 Zn1 Zn2 85.2(3) 10_655 7_564
O2 Zn1 Zn2 83.2(3) 7_564 7_564
O2 Zn1 Zn2 163.3(3) . 7_564
O1 Zn1 Zn2 50.16(5) . 7_564
Zn2 Zn1 Zn2 83.35(8) . 7_564
O2 Zn1 Zn2 83.2(3) 10_655 10_655
O2 Zn1 Zn2 163.3(3) 7_564 10_655
O2 Zn1 Zn2 85.2(3) . 10_655
O1 Zn1 Zn2 50.16(5) . 10_655
Zn2 Zn1 Zn2 83.35(8) . 10_655
Zn2 Zn1 Zn2 83.35(8) 7_564 10_655
O1 Zn2 O2' 111.9(4) . .
O1 Zn2 O3' 105.9(4) . 7_564
O2' Zn2 O3' 112.3(6) . 7_564
O1 Zn2 O3 114.3(3) . 22_565
O1 Zn2 Zn2 56.054(19) . 22_565
O2' Zn2 Zn2 164.1(4) . 22_565
O3' Zn2 Zn2 66.1(5) 7_564 22_565
O3 Zn2 Zn2 86.1(4) 22_565 22_565
O1 Zn2 Zn2 56.054(19) . 19_656
O2' Zn2 Zn2 83.0(4) . 19_656
O3' Zn2 Zn2 160.8(5) 7_564 19_656
O3 Zn2 Zn2 81.7(4) 22_565 19_656
Zn2 Zn2 Zn2 95.94(9) 22_565 19_656
O1 Zn2 O3' 96.4(3) . 22_565
O2' Zn2 O3' 98.8(6) . 22_565
O3' Zn2 O3' 130.3(5) 7_564 22_565
Zn2 Zn2 O3' 93.2(4) 22_565 22_565
Zn2 Zn2 O3' 53.8(3) 19_656 22_565
O1 Zn2 Zn1 56.53(6) . .
O2' Zn2 Zn1 74.2(4) . .
O3' Zn2 Zn1 83.6(4) 7_564 .
O3 Zn2 Zn1 170.4(3) 22_565 .
Zn2 Zn2 Zn1 90.01(5) 22_565 .
Zn2 Zn2 Zn1 90.01(5) 19_656 .
O3' Zn2 Zn1 143.8(3) 22_565 .
O1 Zn2 Zn2 33.948(19) . 7_564
O2' Zn2 Zn2 122.1(4) . 7_564
O3' Zn2 Zn2 72.2(4) 7_564 7_564
O3 Zn2 Zn2 126.4(4) 22_565 7_564
Zn2 Zn2 Zn2 42.03(4) 22_565 7_564
Zn2 Zn2 Zn2 90.001(1) 19_656 7_564
O3' Zn2 Zn2 122.2(3) 22_565 7_564
Zn1 Zn2 Zn2 48.32(4) . 7_564
O1 Zn2 Zn2 33.946(19) . 10_655
O2' Zn2 Zn2 78.6(4) . 10_655
O3' Zn2 Zn2 127.1(4) 7_564 10_655
O3 Zn2 Zn2 122.8(4) 22_565 10_655
Zn2 Zn2 Zn2 90.0 22_565 10_655
Zn2 Zn2 Zn2 42.03(4) 19_656 10_655
O3' Zn2 Zn2 95.6(3) 22_565 10_655
Zn1 Zn2 Zn2 48.32(4) . 10_655
Zn2 Zn2 Zn2 60.0 7_564 10_655
Zn2 O1 Zn2 67.89(4) 19_656 .
Zn2 O1 Zn2 112.11(4) 19_656 22_565
Zn2 O1 Zn2 67.89(4) . 22_565
Zn2 O1 Zn2 180.0 19_656 7_564
Zn2 O1 Zn2 112.11(4) . 7_564
Zn2 O1 Zn2 67.89(4) 22_565 7_564
Zn2 O1 Zn2 112.11(4) 19_656 13_665
Zn2 O1 Zn2 180.00(8) . 13_665
Zn2 O1 Zn2 112.11(4) 22_565 13_665
Zn2 O1 Zn2 67.89(4) 7_564 13_665
Zn2 O1 Zn2 67.89(4) 19_656 10_655
Zn2 O1 Zn2 112.11(4) . 10_655
Zn2 O1 Zn2 180.0 22_565 10_655
Zn2 O1 Zn2 112.11(4) 7_564 10_655
Zn2 O1 Zn2 67.89(4) 13_665 10_655
Zn2 O1 Zn1 73.31(4) 19_656 19_656
Zn2 O1 Zn1 106.69(4) . 19_656
Zn2 O1 Zn1 73.31(4) 22_565 19_656
Zn2 O1 Zn1 106.69(4) 7_564 19_656
Zn2 O1 Zn1 73.31(4) 13_665 19_656
Zn2 O1 Zn1 106.69(4) 10_655 19_656
Zn2 O1 Zn1 106.69(4) 19_656 .
Zn2 O1 Zn1 73.31(4) . .
Zn2 O1 Zn1 106.69(4) 22_565 .
Zn2 O1 Zn1 73.31(4) 7_564 .
Zn2 O1 Zn1 106.69(4) 13_665 .
Zn2 O1 Zn1 73.31(4) 10_655 .
Zn1 O1 Zn1 180.0 19_656 .
C1 O2 Zn1 124.0(6) . .
C1 O2' Zn2 127.8(8) . .
C1 O3 Zn2 126.8(8) . 19_656
C1 O3' Zn2 130.1(9) . 10_655
C1 O3' Zn2 104.4(11) . 19_656
Zn2 O3' Zn2 60.2(3) 10_655 19_656
O3 C1 O2 134.4(9) . .
O3' C1 O2' 117.8(10) . .
O3 C1 C2 115.0(10) . .
O3' C1 C2 124.1(9) . .
O2 C1 C2 110.6(8) . .
O2' C1 C2 114.9(9) . .
C3 C2 C1 121.3(7) . .
C3 C2 H2 119.3 . .
C1 C2 H2 119.3 . .
C2 C3 C4 126.9(7) . .
C2 C3 H3 116.6 . .
C4 C3 H3 116.6 . .
C5 C4 C5 119.0(6) 12_664 .
C5 C4 C3 118.0(6) 12_664 .
C5 C4 C3 123.0(6) . .
C4 C5 C4 121.0(6) 6_566 .
C4 C5 H5 119.5 6_566 .
C4 C5 H5 119.5 . .

loop_
_geom_bond_atom_site_label_1
_geom_bond_atom_site_label_2
_geom_bond_distance
_geom_bond_site_symmetry_2
Zn1 O2 1.900(7) 10_655
Zn1 O2 1.900(7) 7_564
Zn1 O2 1.900(7) .
Zn1 O1 2.059(2) .
Zn1 Zn2 2.365(2) .
Zn1 Zn2 2.365(2) 7_564
Zn1 Zn2 2.365(2) 10_655
Zn2 O1 1.8954(13) .
Zn2 O2' 1.928(8) .
Zn2 O3' 1.969(8) 7_564
Zn2 O3 1.986(10) 22_565
Zn2 Zn2 2.1168(18) 22_565
Zn2 Zn2 2.1168(18) 19_656
Zn2 O3' 2.231(14) 22_565
Zn2 Zn2 3.145(2) 7_564
Zn2 Zn2 3.145(2) 10_655
O1 Zn2 1.8954(13) 19_656
O1 Zn2 1.8954(13) 22_565
O1 Zn2 1.8955(13) 7_564
O1 Zn2 1.8955(13) 13_665
O1 Zn2 1.8955(13) 10_655
O1 Zn1 2.059(2) 19_656
O2 C1 1.356(12) .
O2' C1 1.350(13) .
O3 C1 1.150(13) .
O3 Zn2 1.986(10) 19_656
O3' C1 1.272(14) .
O3' Zn2 1.969(8) 10_655
O3' Zn2 2.231(14) 19_656
C1 C2 1.493(10) .
C2 C3 1.240(9) .
C2 H2 0.9500 .
C3 C4 1.514(8) .
C3 H3 0.9500 .
C4 C5 1.356(8) 12_664
C4 C5 1.378(7) .
C5 C4 1.356(8) 6_566
C5 H5 0.9500 .
